data_7212513
loop_
_publ_author_name
'Moggach, Stephen A.'
'Lennie, Alistair R.'
'Morrison, Carole A.'
'Richardson, Patricia'
'Stefanowicz, Fiona A.'
'Warren, John E.'

_publ_section_title
;
 Pressure induced phase transitions in the tripeptide glutathione to 5.24
 GPa: the crystal structure of glutathione-II at 2.94 GPa and
 glutathione-III at 3.70 GPa
;
_journal_issue 9
_journal_name_full CrystEngComm
_journal_page_first 2587
_journal_paper_doi 10.1039/c001254h
_journal_volume 12
_journal_year 2010
_chemical_absolute_configuration ad
_chemical_formula_moiety 'C10 H17 N3 O6 S1'
_chemical_formula_sum 'C10 H17 N3 O6 S'
_chemical_formula_weight 307.33
_chemical_name_common L-glutamyl-L-cysteinylglycine
_chemical_name_systematic L-glutamyl-L-cysteinylglycine
_space_group_IT_number 19
_symmetry_cell_setting orthorhombic
_symmetry_space_group_name_Hall 'P 2ac 2ab'
_symmetry_space_group_name_H-M 'P 21 21 21'
_atom_sites_solution_hydrogens geom
_atom_sites_solution_primary direct
_audit_creation_date 10-01-18
_audit_creation_method CRYSTALS_ver_14.01
_cell_angle_alpha 90
_cell_angle_beta 90
_cell_angle_gamma 90
_cell_formula_units_Z 4
_cell_length_a 5.6163(5)
_cell_length_b 8.7795(8)
_cell_length_c 27.999(2)
_cell_measurement_reflns_used 901
_cell_measurement_temperature 293
_cell_measurement_theta_max 17
_cell_measurement_theta_min 3
_cell_volume 1380.6(2)
_computing_cell_refinement 'SAINT (Siemens ,1995)'
_computing_data_collection 'SMART (Siemens, 1993)'
_computing_data_reduction 'SAINT (Siemens ,1995)'
_computing_molecular_graphics 'CAMERON (Watkin et al., 1996)'
_computing_publication_material 'CRYSTALS (Betteridge et al., 2003)'
_computing_structure_refinement 'CRYSTALS (Betteridge et al., 2003)'
_computing_structure_solution 'SIR92 (Altomare et al., 1994)'
_diffrn_ambient_temperature 293
_diffrn_measured_fraction_theta_full 0.999
_diffrn_measured_fraction_theta_max 0.999
_diffrn_measurement_device Area
_diffrn_measurement_device_type 'Bruker SMART'
_diffrn_measurement_method \w
_diffrn_radiation_monochromator graphite
_diffrn_radiation_type 'Mo K\a'
_diffrn_radiation_wavelength 0.71073
_diffrn_reflns_av_R_equivalents 0.047
_diffrn_reflns_limit_h_max 7
_diffrn_reflns_limit_h_min -6
_diffrn_reflns_limit_k_max 10
_diffrn_reflns_limit_k_min -10
_diffrn_reflns_limit_l_max 34
_diffrn_reflns_limit_l_min -34
_diffrn_reflns_number 15203
_diffrn_reflns_theta_full 26.367
_diffrn_reflns_theta_max 26.367
_diffrn_reflns_theta_min 1.455
_diffrn_standards_number 0
_exptl_absorpt_coefficient_mu 0.264
_exptl_absorpt_correction_T_max 0.97
_exptl_absorpt_correction_T_min 0.47
_exptl_absorpt_correction_type multi-scan
_exptl_absorpt_process_details 'SADABS (Siemens, 1996)'
_exptl_crystal_colour colourless
_exptl_crystal_density_diffrn 1.478
_exptl_crystal_density_method 'not measured'
_exptl_crystal_description block
_exptl_crystal_F_000 648
_exptl_crystal_size_max 0.320
_exptl_crystal_size_mid 0.160
_exptl_crystal_size_min 0.100
_refine_diff_density_max 0.33
_refine_diff_density_min -0.38
_refine_ls_abs_structure_details 'Flack (1983), 0 Friedel-pairs'
_refine_ls_abs_structure_Flack 0.12(16)
_refine_ls_extinction_method None
_refine_ls_goodness_of_fit_ref 0.9690
_refine_ls_hydrogen_treatment mixed
_refine_ls_matrix_type full
_refine_ls_number_parameters 182
_refine_ls_number_reflns 2796
_refine_ls_number_restraints 0
_refine_ls_R_factor_all 0.0892
_refine_ls_R_factor_gt 0.0533
_refine_ls_shift/su_max 0.0001418
_refine_ls_shift/su_mean 0.2201626
_refine_ls_structure_factor_coef Fsqd
_refine_ls_weighting_details
;
Method= Modified Sheldrick
w=1/[\s^2^(F^2^) + ( 0.06P)^2^ + 0.04P]
,where P=(max(Fo^2^,0) + 2Fc^2^)/3
;
_refine_ls_weighting_scheme calc
_refine_ls_wR_factor_all 0.1286
_refine_ls_wR_factor_gt 0.1085
_refine_ls_wR_factor_ref 0.1286
_reflns_limit_h_max 7
_reflns_limit_h_min -6
_reflns_limit_k_max 10
_reflns_limit_k_min 0
_reflns_limit_l_max 34
_reflns_limit_l_min 0
_reflns_number_gt 1810
_reflns_number_total 1658
_reflns_threshold_expression I>2.0\s(I)
_oxford_diffrn_Wilson_B_factor 0.00
_oxford_diffrn_Wilson_scale 0.00
_oxford_refine_ls_r_factor_ref 0.0892
_oxford_refine_ls_scale 1.916(18)
_oxford_reflns_number_all 2796
_oxford_reflns_threshold_expression_ref I>-10.0\s(I)
_oxford_structure_analysis_title 'ambient pressure'
_cod_data_source_file c001254h.txt
_cod_data_source_block glut000
_cod_depositor_comments
;
The following automatic conversions were performed:

'_symmetry_cell_setting' value 'Orthorhombic' changed to
'orthorhombic' according to
/home/saulius/struct/CIF-dictionaries/cif_core.dic dictionary named
'cif_core.dic' version 2.4.2 from 2011-04-26.

Automatic conversion script
Id: cif_fix_values 1891 2012-01-12 08:04:46Z andrius 

The following automatic conversions were performed:

data name '_diffrn_measurement_device-type' was replaced with
'_diffrn_measurement_device_type' as specified in the replacement
file 'data/replacement-values/replacement_tags.lst'.

Automatic conversion script
Id: cif_correct_tags 9268 2022-04-12 08:56:07Z antanas 
;
_cod_original_sg_symbol_Hall 'P 2ac 2ab '
_cod_original_sg_symbol_H-M 'P 21 21 21 '
_cod_original_formula_sum 'C10 H17 N3 O6 S1'
_cod_database_code 7212513

loop_
_symmetry_equiv_pos_as_xyz
x,y,z
x+1/2,-y+1/2,-z
-x,y+1/2,-z+1/2
-x+1/2,-y,z+1/2

loop_
_atom_site_label
_atom_site_type_symbol
_atom_site_fract_x
_atom_site_fract_y
_atom_site_fract_z
_atom_site_U_iso_or_equiv
_atom_site_occupancy
_atom_site_adp_type
_atom_site_refinement_flags_posn
S1 S 1.0499(3) 0.89222(14) 0.45930(4) 0.0601 1.0000 Uani .
C1 C 0.3685(6) 0.4426(4) 0.41979(12) 0.0295 1.0000 Uani .
C2 C 0.3655(7) 0.4289(4) 0.36558(12) 0.0372 1.0000 Uani .
C3 C 0.5792(7) 0.5000(4) 0.34026(12) 0.0350 1.0000 Uani .
C4 C 0.5668(7) 0.6698(4) 0.34548(12) 0.0343 1.0000 Uani .
C5 C 0.1281(6) 0.4085(4) 0.44223(13) 0.0332 1.0000 Uani .
C6 C 0.6696(7) 0.8897(4) 0.39377(12) 0.0362 1.0000 Uani .
C7 C 0.7360(8) 0.9074(5) 0.44634(13) 0.0476 1.0000 Uani .
C8 C 0.7995(7) 1.0091(5) 0.36402(13) 0.0363 1.0000 Uani .
C9 C 1.0820(8) 1.0645(5) 0.30151(13) 0.0468 1.0000 Uani .
C10 C 0.9619(10) 1.1312(5) 0.25929(15) 0.0527 1.0000 Uani .
N1 N 0.5550(5) 0.3420(3) 0.44055(10) 0.0339 1.0000 Uani .
N2 N 0.7060(6) 0.7339(3) 0.37836(10) 0.0330 1.0000 Uani .
N3 N 0.9413(6) 0.9614(3) 0.33016(10) 0.0375 1.0000 Uani .
O1 O 0.1097(4) 0.2941(3) 0.46789(9) 0.0471 1.0000 Uani .
O2 O -0.0356(5) 0.5006(3) 0.43283(10) 0.0468 1.0000 Uani .
O3 O 0.4262(5) 0.7465(3) 0.32194(10) 0.0496 1.0000 Uani .
O4 O 0.7705(6) 1.1446(3) 0.37364(10) 0.0541 1.0000 Uani .
O5 O 1.0735(8) 1.1958(6) 0.22983(18) 0.1385 1.0000 Uani .
O6 O 0.7362(7) 1.1201(5) 0.25633(12) 0.0829 1.0000 Uani .
H1 H 1.0863 1.0201 0.4460 0.0720 1.0000 Uiso R
H6 H 0.7010 1.1601 0.2307 0.0991 1.0000 Uiso R
H12 H 0.5064 0.3026 0.4682 0.0397 1.0000 Uiso R
H13 H 0.6885 0.3950 0.4456 0.0397 1.0000 Uiso R
H14 H 0.5866 0.2667 0.4204 0.0397 1.0000 Uiso R
H11 H 0.4100 0.5480 0.4277 0.0354 1.0000 Uiso R
H61 H 0.4989 0.9110 0.3910 0.0437 1.0000 Uiso R
H21 H 0.2225 0.4783 0.3539 0.0445 1.0000 Uiso R
H22 H 0.3608 0.3215 0.3575 0.0445 1.0000 Uiso R
H31 H 0.7253 0.4626 0.3545 0.0420 1.0000 Uiso R
H32 H 0.5757 0.4732 0.3067 0.0420 1.0000 Uiso R
H71 H 0.6821 1.0068 0.4569 0.0568 1.0000 Uiso R
H72 H 0.6536 0.8288 0.4642 0.0568 1.0000 Uiso R
H91 H 1.1325 1.1478 0.3219 0.0562 1.0000 Uiso R
H92 H 1.2207 1.0092 0.2903 0.0562 1.0000 Uiso R
H23 H 0.8198 0.6815 0.3908 0.0396 1.0000 Uiso R
H33 H 0.9514 0.8652 0.3248 0.0448 1.0000 Uiso R

loop_
_atom_site_aniso_label
_atom_site_aniso_U_11
_atom_site_aniso_U_22
_atom_site_aniso_U_33
_atom_site_aniso_U_23
_atom_site_aniso_U_13
_atom_site_aniso_U_12
S1 0.0776(9) 0.0556(7) 0.0473(6) 0.0041(6) -0.0195(6) -0.0052(7)
C1 0.027(2) 0.0260(19) 0.035(2) 0.0024(15) 0.0007(16) 0.0016(15)
C2 0.043(2) 0.034(2) 0.035(2) 0.0002(18) -0.0038(17) -0.0051(18)
C3 0.039(2) 0.036(2) 0.0297(19) -0.0004(16) 0.0059(17) -0.005(2)
C4 0.039(2) 0.038(2) 0.0251(18) 0.0044(16) 0.0091(18) -0.005(2)
C5 0.026(2) 0.035(2) 0.038(2) 0.0013(18) -0.0056(16) -0.0038(18)
C6 0.043(2) 0.032(2) 0.033(2) 0.0003(17) 0.0067(18) 0.0022(17)
C7 0.068(3) 0.041(2) 0.034(2) 0.0021(19) 0.0058(19) 0.001(2)
C8 0.048(2) 0.033(2) 0.0278(19) 0.0006(18) -0.0072(18) -0.0004(19)
C9 0.053(3) 0.050(3) 0.038(2) 0.0046(19) 0.003(2) -0.011(2)
C10 0.067(3) 0.043(3) 0.048(3) 0.0187(19) 0.018(3) 0.003(2)
N1 0.0303(16) 0.0381(17) 0.0335(16) 0.0041(13) -0.0021(15) 0.0038(15)
N2 0.0397(18) 0.0268(17) 0.0324(17) 0.0006(14) -0.0019(14) 0.0016(15)
N3 0.051(2) 0.0290(17) 0.0329(16) 0.0014(13) 0.0059(16) 0.0004(15)
O1 0.0316(15) 0.0544(17) 0.0554(18) 0.0264(15) 0.0066(13) -0.0005(13)
O2 0.0307(15) 0.0449(16) 0.0650(18) 0.0138(14) 0.0014(14) 0.0042(14)
O3 0.0593(19) 0.0429(17) 0.0467(16) 0.0037(13) -0.0154(15) 0.0110(16)
O4 0.081(2) 0.0313(17) 0.0503(18) -0.0028(13) 0.0103(16) 0.0070(15)
O5 0.080(3) 0.186(5) 0.150(4) 0.128(4) 0.027(3) 0.020(3)
O6 0.069(3) 0.123(3) 0.057(2) 0.037(2) -0.0202(18) -0.032(2)

loop_
_atom_type_symbol
_atom_type_scat_dispersion_real
_atom_type_scat_dispersion_imag
_atom_type_scat_Cromer_Mann_a1
_atom_type_scat_Cromer_Mann_b1
_atom_type_scat_Cromer_Mann_a2
_atom_type_scat_Cromer_Mann_b2
_atom_type_scat_Cromer_Mann_a3
_atom_type_scat_Cromer_Mann_b3
_atom_type_scat_Cromer_Mann_a4
_atom_type_scat_Cromer_Mann_b4
_atom_type_scat_Cromer_Mann_c
_atom_type_scat_source
C 0.0033 0.0016 2.3100 20.8439 1.0200 10.2075 1.5886 0.5687 0.8650 51.6512 0.2156 'International Tables Vol C 4.2.6.8 and 6.1.1.4'
H 0.0000 0.0000 0.4930 10.5109 0.3229 26.1257 0.1402 3.1424 0.0408 57.7998 0.0030 'International Tables Vol C 4.2.6.8 and 6.1.1.4'
N 0.0061 0.0033 12.2126 0.0057 3.1322 9.8933 2.0125 28.9975 1.1663 0.5826 -11.5290 'International Tables Vol C 4.2.6.8 and 6.1.1.4'
O 0.0106 0.0060 3.0485 13.2771 2.2868 5.7011 1.5463 0.3239 0.8670 32.9089 0.2508 'International Tables Vol C 4.2.6.8 and 6.1.1.4'
S 0.1246 0.1234 6.9053 1.4679 5.2034 22.2151 1.4379 0.2536 1.5863 56.1720 0.8669 'International Tables Vol C 4.2.6.8 and 6.1.1.4'

loop_
_geom_angle_atom_site_label_1
_geom_angle_atom_site_label_2
_geom_angle_atom_site_label_3
_geom_angle
_geom_angle_publ_flag
C7 S1 H1 92.0 no
C2 C1 C5 112.8(3) yes
C2 C1 N1 110.5(3) yes
C5 C1 N1 110.3(3) yes
C2 C1 H11 107.7 no
C5 C1 H11 107.7 no
N1 C1 H11 107.7 no
C1 C2 C3 115.0(3) yes
C1 C2 H21 108.1 no
C3 C2 H21 108.1 no
C1 C2 H22 108.1 no
C3 C2 H22 108.1 no
H21 C2 H22 109.5 no
C2 C3 C4 109.0(3) yes
C2 C3 H31 109.6 no
C4 C3 H31 109.6 no
C2 C3 H32 109.6 no
C4 C3 H32 109.6 no
H31 C3 H32 109.5 no
C3 C4 N2 117.4(3) yes
C3 C4 O3 121.5(4) yes
N2 C4 O3 121.1(3) yes
C1 C5 O1 118.3(3) yes
C1 C5 O2 116.0(3) yes
O1 C5 O2 125.7(3) yes
C7 C6 C8 109.9(3) yes
C7 C6 N2 110.4(3) yes
C8 C6 N2 114.8(3) yes
C7 C6 H61 107.1 no
C8 C6 H61 107.1 no
N2 C6 H61 107.2 no
C6 C7 S1 115.2(3) yes
C6 C7 H71 108.0 no
S1 C7 H71 108.0 no
C6 C7 H72 108.0 no
S1 C7 H72 108.0 no
H71 C7 H72 109.5 no
C6 C8 N3 117.9(3) yes
C6 C8 O4 118.8(4) yes
N3 C8 O4 123.3(4) yes
C10 C9 N3 116.2(4) yes
C10 C9 H91 107.8 no
N3 C9 H91 107.8 no
C10 C9 H92 107.8 no
N3 C9 H92 107.8 no
H91 C9 H92 109.5 no
C9 C10 O5 120.4(5) yes
C9 C10 O6 118.3(4) yes
O5 C10 O6 121.3(5) yes
C1 N1 H12 110.8 no
C1 N1 H13 110.1 no
H12 N1 H13 108.8 no
C1 N1 H14 109.6 no
H12 N1 H14 108.9 no
H13 N1 H14 108.7 no
C6 N2 C4 121.4(3) yes
C6 N2 H23 119.3 no
C4 N2 H23 119.3 no
C9 N3 C8 122.4(3) yes
C9 N3 H33 118.8 no
C8 N3 H33 118.8 no
C10 O6 H6 105.2 no

loop_
_geom_bond_atom_site_label_1
_geom_bond_atom_site_label_2
_geom_bond_distance
_geom_bond_publ_flag
S1 C7 1.805(5) yes
S1 H1 1.200 no
C1 C2 1.523(5) yes
C1 C5 1.519(5) yes
C1 N1 1.488(4) yes
C1 H11 0.980 no
C2 C3 1.527(5) yes
C2 H21 0.970 no
C2 H22 0.970 no
C3 C4 1.499(5) yes
C3 H31 0.970 no
C3 H32 0.970 no
C4 N2 1.333(5) yes
C4 O3 1.229(4) yes
C5 O1 1.239(4) yes
C5 O2 1.252(4) yes
C6 C7 1.526(5) yes
C6 C8 1.524(5) yes
C6 N2 1.449(4) yes
C6 H61 0.980 no
C7 H71 0.970 no
C7 H72 0.970 no
C8 N3 1.307(5) yes
C8 O4 1.231(4) yes
C9 C10 1.482(6) yes
C9 N3 1.445(4) yes
C9 H91 0.970 no
C9 H92 0.970 no
C10 O5 1.181(5) yes
C10 O6 1.274(6) yes
N1 H12 0.891 no
N1 H13 0.894 no
N1 H14 0.886 no
N2 H23 0.860 no
N3 H33 0.860 no
O6 H6 0.823 no
